data_7045809
loop_
_publ_author_name
'Johnson, Andrew Lee'
'Ahmet, Ibrahim Y.'
'Hill, Michael S.'
'Raithby, Paul R.'

_publ_section_title
;
 Tin Guanidinato Complexes: Oxidative Control of Sn, SnS, SnSe and SnTe
 Thin Film Deposition
;
_journal_name_full 'Dalton Transactions'
_journal_paper_doi 10.1039/C8DT00773J
_journal_year 2018
_chemical_formula_moiety 'C36 H80 N12 Se2 Sn2'
_chemical_formula_sum 'C36 H80 N12 Se2 Sn2'
_chemical_formula_weight 1076.42
_space_group_crystal_system monoclinic
_space_group_IT_number 15
_space_group_name_Hall '-C 2yc'
_space_group_name_H-M_alt 'C 1 2/c 1'
_symmetry_space_group_name_Hall '-C 2yc'
_symmetry_space_group_name_H-M 'C 1 2/c 1'
_atom_sites_solution_hydrogens geom
_audit_creation_method SHELXL-2016/6
_audit_update_record
;
2018-01-03 deposited with the CCDC.
2018-03-06 downloaded from the CCDC.
;
_cell_angle_alpha 90
_cell_angle_beta 109.3502(6)
_cell_angle_gamma 90
_cell_formula_units_Z 4
_cell_length_a 13.94080(10)
_cell_length_b 23.6098(3)
_cell_length_c 15.9826(2)
_cell_measurement_reflns_used 35946
_cell_measurement_temperature 150(2)
_cell_measurement_theta_max 27.485
_cell_measurement_theta_min 2.716
_cell_volume 4963.34(10)
_computing_cell_refinement 'HKL Scalepack (Otwinowski & Minor, 1997)'
_computing_data_collection 'Collect (Nonius BV, 1997-2000)'
_computing_data_reduction
;
 DENZO-SCALEPACK Z. Otwinowski and W. Minor, " 
 Processing of X-ray Diffraction Data Collected in Oscillation Mode ", 
 Methods in Enzymology, Volume 276: Macromolecular Crystallography, 
 part A, p.307-326, 1997,C.W. Carter, Jr. & R. M. Sweet, Eds., Academic Press.
;
_computing_molecular_graphics 'ORTEP3 for Windows - Farrugia, L. J. J. Appl. Crystallogr. 1997, 30, 565'
_computing_publication_material
;
 'WinGX publication routines, Farrugia, 
 L. J., J. Appl. Crystallogr., 1999, 32, 837-838
;
_computing_structure_refinement
;
 SHELXL-2016/6 (Sheldrick, 2016)
 Sheldrick GM (2008) Acta Crystallogr A64:112--122 and 
 C. B. H\"ubschle, G. M. Sheldrick and B. Dittrich
 ShelXle: a Qt graphical user interface for SHELXL
 J. Appl. Cryst., 44, (2011) 1281-1284.
;
_computing_structure_solution
; 
 SIR97- Altomare A., Burla M.C., Camalli M., Cascarano G.L., Giacovazzo C. , 
 Guagliardi A., Moliterni A.G.G., Polidori G.,Spagna R. 
 (1999) J. Appl. Cryst. 32, 115-119
;
_diffrn_ambient_temperature 150(2)
_diffrn_measured_fraction_theta_full 0.993
_diffrn_measured_fraction_theta_max 0.993
_diffrn_measurement_device_type 'Nonius Kappa CCD'
_diffrn_measurement_method '273 2.0 degree images with \f and \w scans'
_diffrn_radiation_monochromator graphite
_diffrn_radiation_source 'fine-focus sealed tube'
_diffrn_radiation_type MoK\a
_diffrn_radiation_wavelength 0.71073
_diffrn_reflns_av_R_equivalents 0.0468
_diffrn_reflns_av_unetI/netI 0.0256
_diffrn_reflns_Laue_measured_fraction_full 0.993
_diffrn_reflns_Laue_measured_fraction_max 0.993
_diffrn_reflns_limit_h_max 18
_diffrn_reflns_limit_h_min -18
_diffrn_reflns_limit_k_max 30
_diffrn_reflns_limit_k_min -30
_diffrn_reflns_limit_l_max 20
_diffrn_reflns_limit_l_min -20
_diffrn_reflns_number 41171
_diffrn_reflns_point_group_measured_fraction_full 0.993
_diffrn_reflns_point_group_measured_fraction_max 0.993
_diffrn_reflns_theta_full 25.242
_diffrn_reflns_theta_max 27.485
_diffrn_reflns_theta_min 3.016
_exptl_absorpt_coefficient_mu 2.510
_exptl_absorpt_correction_T_max 0.833
_exptl_absorpt_correction_T_min 0.729
_exptl_absorpt_correction_type multi-scan
_exptl_absorpt_process_details
;
multi-scan from symmetry-related measurements 
 Sortav (Blessing 1995)
;
_exptl_crystal_colour yellow-orange
_exptl_crystal_density_diffrn 1.441
_exptl_crystal_description trapezoid
_exptl_crystal_F_000 2192
_exptl_crystal_size_max 0.250
_exptl_crystal_size_mid 0.200
_exptl_crystal_size_min 0.125
_refine_diff_density_max 0.763
_refine_diff_density_min -0.960
_refine_diff_density_rms 0.087
_refine_ls_extinction_method none
_refine_ls_goodness_of_fit_ref 1.146
_refine_ls_hydrogen_treatment constr
_refine_ls_matrix_type full
_refine_ls_number_parameters 247
_refine_ls_number_reflns 5661
_refine_ls_number_restraints 0
_refine_ls_restrained_S_all 1.146
_refine_ls_R_factor_all 0.0292
_refine_ls_R_factor_gt 0.0262
_refine_ls_shift/su_max 0.001
_refine_ls_shift/su_mean 0.000
_refine_ls_structure_factor_coef Fsqd
_refine_ls_weighting_details 'w=1/[\s^2^(Fo^2^)+(0.0136P)^2^+14.1579P] where P=(Fo^2^+2Fc^2^)/3'
_refine_ls_weighting_scheme calc
_refine_ls_wR_factor_gt 0.0609
_refine_ls_wR_factor_ref 0.0620
_reflns_Friedel_coverage 0.000
_reflns_number_gt 5269
_reflns_number_total 5661
_reflns_threshold_expression 'I > 2\s(I)'
_cod_data_source_file c8dt00773j2.cif
_cod_data_source_block 15
_cod_database_code 7045809
_shelx_shelxl_version_number 2016/6
_shelx_space_group_comment
;
The symmetry employed for this shelxl refinement is uniquely defined
by the following loop, which should always be used as a source of
symmetry information in preference to the above space-group names.
They are only intended as comments.
;
_shelx_estimated_absorpt_t_min 0.573
_shelx_estimated_absorpt_t_max 0.744

loop_
_space_group_symop_operation_xyz
'x, y, z'
'-x, y, -z+1/2'
'x+1/2, y+1/2, z'
'-x+1/2, y+1/2, -z+1/2'
'-x, -y, -z'
'x, -y, z-1/2'
'-x+1/2, -y+1/2, -z'
'x+1/2, -y+1/2, z-1/2'

loop_
_atom_site_label
_atom_site_type_symbol
_atom_site_fract_x
_atom_site_fract_y
_atom_site_fract_z
_atom_site_U_iso_or_equiv
_atom_site_adp_type
_atom_site_occupancy
_atom_site_site_symmetry_order
_atom_site_calc_flag
_atom_site_refinement_flags_posn
_atom_site_refinement_flags_adp
Sn1 Sn 0.12757(2) 0.36694(2) 0.24463(2) 0.01886(5) Uani 1 1 d . .
Se1 Se 0.05301(2) 0.35615(2) 0.37150(2) 0.02168(6) Uani 1 1 d . .
N1 N 0.21751(18) 0.49834(9) 0.12563(16) 0.0313(5) Uani 1 1 d . .
N2 N 0.34394(18) 0.24742(10) 0.33994(16) 0.0336(5) Uani 1 1 d . .
N11 N 0.20225(16) 0.39998(8) 0.15248(13) 0.0227(4) Uani 1 1 d . .
N12 N 0.15211(16) 0.46033(8) 0.23629(13) 0.0232(4) Uani 1 1 d . .
N21 N 0.28187(16) 0.34116(9) 0.33938(14) 0.0253(4) Uani 1 1 d . .
N22 N 0.18510(16) 0.28173(8) 0.23753(14) 0.0234(4) Uani 1 1 d . .
C1 C 0.3190(2) 0.50073(14) 0.1189(2) 0.0418(7) Uani 1 1 d . .
H1A H 0.357567 0.467162 0.147217 0.063 Uiso 1 1 calc R U
H1B H 0.353830 0.534889 0.148790 0.063 Uiso 1 1 calc R U
H1C H 0.313932 0.501738 0.056328 0.063 Uiso 1 1 calc R U
C2 C 0.1556(3) 0.54893(12) 0.1001(2) 0.0396(7) Uani 1 1 d . .
H2A H 0.085777 0.540406 0.097218 0.059 Uiso 1 1 calc R U
H2B H 0.155755 0.561767 0.041854 0.059 Uiso 1 1 calc R U
H2C H 0.183470 0.578794 0.144061 0.059 Uiso 1 1 calc R U
C3 C 0.3751(3) 0.20921(14) 0.2835(2) 0.0478(8) Uani 1 1 d . .
H3A H 0.346970 0.222002 0.221815 0.072 Uiso 1 1 calc R U
H3B H 0.350126 0.171026 0.288672 0.072 Uiso 1 1 calc R U
H3C H 0.449518 0.208626 0.301583 0.072 Uiso 1 1 calc R U
C4 C 0.3827(3) 0.23517(15) 0.4341(2) 0.0499(8) Uani 1 1 d . .
H4A H 0.349555 0.260019 0.465371 0.075 Uiso 1 1 calc R U
H4B H 0.456278 0.241646 0.456527 0.075 Uiso 1 1 calc R U
H4C H 0.368459 0.195557 0.444075 0.075 Uiso 1 1 calc R U
C11 C 0.19132(19) 0.45419(10) 0.17095(16) 0.0235(5) Uani 1 1 d . .
C21 C 0.2717(2) 0.28929(11) 0.30636(17) 0.0260(5) Uani 1 1 d . .
C111 C 0.2159(2) 0.38144(11) 0.06933(16) 0.0269(5) Uani 1 1 d . .
H111 H 0.230816 0.415469 0.038476 0.032 Uiso 1 1 calc R U
C112 C 0.3061(2) 0.34073(14) 0.0894(2) 0.0403(7) Uani 1 1 d . .
H11A H 0.316471 0.329792 0.033839 0.060 Uiso 1 1 calc R U
H11B H 0.292235 0.306868 0.118930 0.060 Uiso 1 1 calc R U
H11C H 0.367458 0.359472 0.128217 0.060 Uiso 1 1 calc R U
C113 C 0.1197(2) 0.35340(13) 0.00836(18) 0.0368(7) Uani 1 1 d . .
H11D H 0.129823 0.342588 -0.047332 0.055 Uiso 1 1 calc R U
H11E H 0.062757 0.380013 -0.004079 0.055 Uiso 1 1 calc R U
H11F H 0.104695 0.319539 0.037270 0.055 Uiso 1 1 calc R U
C121 C 0.1555(2) 0.51381(10) 0.28483(17) 0.0279(5) Uani 1 1 d . .
H121 H 0.111930 0.542117 0.242540 0.034 Uiso 1 1 calc R U
C122 C 0.1109(2) 0.50431(11) 0.35871(18) 0.0320(6) Uani 1 1 d . .
H12A H 0.109166 0.540328 0.388670 0.048 Uiso 1 1 calc R U
H12B H 0.153058 0.477110 0.401540 0.048 Uiso 1 1 calc R U
H12C H 0.041622 0.489387 0.333465 0.048 Uiso 1 1 calc R U
C123 C 0.2624(2) 0.53906(12) 0.3249(2) 0.0385(7) Uani 1 1 d . .
H12D H 0.258206 0.575245 0.353485 0.058 Uiso 1 1 calc R U
H12E H 0.291789 0.545246 0.277761 0.058 Uiso 1 1 calc R U
H12F H 0.305484 0.512801 0.368907 0.058 Uiso 1 1 calc R U
C211 C 0.3806(2) 0.36492(12) 0.39213(18) 0.0311(6) Uani 1 1 d . .
H211 H 0.430908 0.333357 0.411615 0.037 Uiso 1 1 calc R U
C212 C 0.4183(2) 0.40680(14) 0.3375(2) 0.0410(7) Uani 1 1 d . .
H21A H 0.481480 0.424399 0.375260 0.062 Uiso 1 1 calc R U
H21B H 0.366719 0.436150 0.313725 0.062 Uiso 1 1 calc R U
H21C H 0.430924 0.386800 0.288468 0.062 Uiso 1 1 calc R U
C213 C 0.3690(3) 0.39314(15) 0.4738(2) 0.0448(7) Uani 1 1 d . .
H21D H 0.433364 0.411054 0.508299 0.067 Uiso 1 1 calc R U
H21E H 0.350628 0.364580 0.510402 0.067 Uiso 1 1 calc R U
H21F H 0.315465 0.421954 0.455458 0.067 Uiso 1 1 calc R U
C221 C 0.1230(2) 0.22983(11) 0.22102(19) 0.0315(6) Uani 1 1 d . .
H221 H 0.050985 0.243168 0.204415 0.038 Uiso 1 1 calc R U
C222 C 0.1397(2) 0.19230(13) 0.3030(2) 0.0431(7) Uani 1 1 d . .
H22A H 0.085917 0.163664 0.290367 0.065 Uiso 1 1 calc R U
H22B H 0.138019 0.215742 0.353061 0.065 Uiso 1 1 calc R U
H22C H 0.205972 0.173521 0.317849 0.065 Uiso 1 1 calc R U
C223 C 0.1284(3) 0.19652(13) 0.1412(2) 0.0475(8) Uani 1 1 d . .
H22D H 0.077246 0.166323 0.127158 0.071 Uiso 1 1 calc R U
H22E H 0.196197 0.179823 0.154830 0.071 Uiso 1 1 calc R U
H22F H 0.115135 0.221950 0.090139 0.071 Uiso 1 1 calc R U

loop_
_atom_site_aniso_label
_atom_site_aniso_U_11
_atom_site_aniso_U_22
_atom_site_aniso_U_33
_atom_site_aniso_U_23
_atom_site_aniso_U_13
_atom_site_aniso_U_12
Sn1 0.02075(9) 0.01718(8) 0.01977(8) 0.00156(5) 0.00821(6) 0.00097(6)
Se1 0.02260(13) 0.02466(12) 0.01857(12) 0.00159(8) 0.00787(9) 0.00023(9)
N1 0.0396(13) 0.0232(10) 0.0367(12) 0.0070(9) 0.0202(11) -0.0015(9)
N2 0.0334(12) 0.0329(12) 0.0340(12) 0.0099(10) 0.0104(10) 0.0126(10)
N11 0.0263(11) 0.0216(10) 0.0229(10) 0.0029(8) 0.0117(8) -0.0012(8)
N12 0.0275(11) 0.0193(10) 0.0246(10) 0.0003(8) 0.0112(9) -0.0024(8)
N21 0.0224(11) 0.0284(11) 0.0254(10) 0.0040(8) 0.0084(9) 0.0046(8)
N22 0.0262(11) 0.0201(10) 0.0254(10) 0.0025(8) 0.0107(9) 0.0042(8)
C1 0.0442(18) 0.0399(16) 0.0487(18) 0.0022(13) 0.0252(15) -0.0116(13)
C2 0.063(2) 0.0245(13) 0.0372(15) 0.0093(11) 0.0236(15) 0.0034(13)
C3 0.0479(19) 0.0440(18) 0.059(2) 0.0106(15) 0.0283(17) 0.0202(15)
C4 0.055(2) 0.0476(19) 0.0394(17) 0.0174(14) 0.0060(15) 0.0179(16)
C11 0.0233(12) 0.0227(12) 0.0242(12) 0.0027(9) 0.0073(10) -0.0025(9)
C21 0.0284(13) 0.0277(12) 0.0260(12) 0.0062(10) 0.0142(11) 0.0056(10)
C111 0.0316(14) 0.0285(13) 0.0248(12) 0.0016(10) 0.0148(11) -0.0025(10)
C112 0.0402(17) 0.0500(18) 0.0357(15) -0.0017(13) 0.0192(13) 0.0099(14)
C113 0.0394(17) 0.0487(17) 0.0253(13) -0.0064(12) 0.0146(12) -0.0052(13)
C121 0.0352(14) 0.0196(11) 0.0286(13) -0.0022(9) 0.0100(11) -0.0030(10)
C122 0.0375(15) 0.0283(13) 0.0322(14) -0.0078(11) 0.0145(12) -0.0039(11)
C123 0.0432(17) 0.0319(14) 0.0411(16) -0.0091(12) 0.0151(14) -0.0139(12)
C211 0.0229(13) 0.0372(15) 0.0295(13) -0.0003(11) 0.0036(11) 0.0028(11)
C212 0.0271(14) 0.0484(18) 0.0464(17) -0.0001(14) 0.0106(13) -0.0057(13)
C213 0.0439(18) 0.0521(19) 0.0345(16) -0.0074(14) 0.0077(14) 0.0011(15)
C221 0.0326(14) 0.0224(12) 0.0405(15) 0.0043(11) 0.0135(12) 0.0024(10)
C222 0.0410(17) 0.0316(15) 0.059(2) 0.0166(14) 0.0194(15) 0.0032(13)
C223 0.060(2) 0.0288(15) 0.0483(18) -0.0086(13) 0.0107(16) 0.0052(14)

loop_
_atom_type_symbol
_atom_type_description
_atom_type_scat_dispersion_real
_atom_type_scat_dispersion_imag
_atom_type_scat_source
C C 0.0033 0.0016 'International Tables Vol C Tables 4.2.6.8 and 6.1.1.4'
H H 0.0000 0.0000 'International Tables Vol C Tables 4.2.6.8 and 6.1.1.4'
N N 0.0061 0.0033 'International Tables Vol C Tables 4.2.6.8 and 6.1.1.4'
Se Se -0.0929 2.2259 'International Tables Vol C Tables 4.2.6.8 and 6.1.1.4'
Sn Sn -0.6537 1.4246 'International Tables Vol C Tables 4.2.6.8 and 6.1.1.4'

loop_
_geom_angle_atom_site_label_1
_geom_angle_atom_site_label_2
_geom_angle_atom_site_label_3
_geom_angle
_geom_angle_site_symmetry_1
_geom_angle_site_symmetry_3
N22 Sn1 N11 91.63(7) . .
N22 Sn1 N12 146.87(8) . .
N11 Sn1 N12 59.87(7) . .
N22 Sn1 N21 60.21(8) . .
N11 Sn1 N21 89.29(8) . .
N12 Sn1 N21 100.03(8) . .
N22 Sn1 Se1 101.57(5) . .
N11 Sn1 Se1 163.92(5) . .
N12 Sn1 Se1 104.65(5) . .
N21 Sn1 Se1 89.35(5) . .
N22 Sn1 Se1 99.11(6) . 2
N11 Sn1 Se1 96.75(5) . 2
N12 Sn1 Se1 100.65(5) . 2
N21 Sn1 Se1 158.72(6) . 2
Se1 Sn1 Se1 90.253(9) . 2
N22 Sn1 C21 30.40(8) . .
N11 Sn1 C21 91.48(7) . .
N12 Sn1 C21 126.10(8) . .
N21 Sn1 C21 29.84(8) . .
Se1 Sn1 C21 95.28(5) . .
Se1 Sn1 C21 129.21(6) 2 .
N22 Sn1 C11 120.47(8) . .
N11 Sn1 C11 29.90(7) . .
N12 Sn1 C11 30.05(7) . .
N21 Sn1 C11 96.96(8) . .
Se1 Sn1 C11 134.70(5) . .
Se1 Sn1 C11 98.40(5) 2 .
C21 Sn1 C11 112.04(8) . .
Sn1 Se1 Sn1 88.636(9) . 2
C11 N1 C2 122.1(2) . .
C11 N1 C1 119.9(2) . .
C2 N1 C1 116.7(2) . .
C21 N2 C3 122.4(2) . .
C21 N2 C4 121.1(2) . .
C3 N2 C4 116.0(2) . .
C11 N11 C111 123.0(2) . .
C11 N11 Sn1 94.45(15) . .
C111 N11 Sn1 136.74(16) . .
C11 N12 C121 123.6(2) . .
C11 N12 Sn1 92.84(14) . .
C121 N12 Sn1 142.16(16) . .
C21 N21 C211 122.7(2) . .
C21 N21 Sn1 91.69(16) . .
C211 N21 Sn1 141.62(17) . .
C21 N22 C221 124.8(2) . .
C21 N22 Sn1 94.63(15) . .
C221 N22 Sn1 124.87(16) . .
N1 C1 H1A 109.5 . .
N1 C1 H1B 109.5 . .
H1A C1 H1B 109.5 . .
N1 C1 H1C 109.5 . .
H1A C1 H1C 109.5 . .
H1B C1 H1C 109.5 . .
N1 C2 H2A 109.5 . .
N1 C2 H2B 109.5 . .
H2A C2 H2B 109.5 . .
N1 C2 H2C 109.5 . .
H2A C2 H2C 109.5 . .
H2B C2 H2C 109.5 . .
N2 C3 H3A 109.5 . .
N2 C3 H3B 109.5 . .
H3A C3 H3B 109.5 . .
N2 C3 H3C 109.5 . .
H3A C3 H3C 109.5 . .
H3B C3 H3C 109.5 . .
N2 C4 H4A 109.5 . .
N2 C4 H4B 109.5 . .
H4A C4 H4B 109.5 . .
N2 C4 H4C 109.5 . .
H4A C4 H4C 109.5 . .
H4B C4 H4C 109.5 . .
N11 C11 N12 112.5(2) . .
N11 C11 N1 122.5(2) . .
N12 C11 N1 125.0(2) . .
N11 C11 Sn1 55.65(12) . .
N12 C11 Sn1 57.10(12) . .
N1 C11 Sn1 174.84(19) . .
N21 C21 N22 113.4(2) . .
N21 C21 N2 122.5(2) . .
N22 C21 N2 124.1(2) . .
N21 C21 Sn1 58.47(13) . .
N22 C21 Sn1 54.97(12) . .
N2 C21 Sn1 177.45(19) . .
N11 C111 C113 111.0(2) . .
N11 C111 C112 109.9(2) . .
C113 C111 C112 110.4(2) . .
N11 C111 H111 108.5 . .
C113 C111 H111 108.5 . .
C112 C111 H111 108.5 . .
C111 C112 H11A 109.5 . .
C111 C112 H11B 109.5 . .
H11A C112 H11B 109.5 . .
C111 C112 H11C 109.5 . .
H11A C112 H11C 109.5 . .
H11B C112 H11C 109.5 . .
C111 C113 H11D 109.5 . .
C111 C113 H11E 109.5 . .
H11D C113 H11E 109.5 . .
C111 C113 H11F 109.5 . .
H11D C113 H11F 109.5 . .
H11E C113 H11F 109.5 . .
N12 C121 C122 109.4(2) . .
N12 C121 C123 114.1(2) . .
C122 C121 C123 108.9(2) . .
N12 C121 H121 108.1 . .
C122 C121 H121 108.1 . .
C123 C121 H121 108.1 . .
C121 C122 H12A 109.5 . .
C121 C122 H12B 109.5 . .
H12A C122 H12B 109.5 . .
C121 C122 H12C 109.5 . .
H12A C122 H12C 109.5 . .
H12B C122 H12C 109.5 . .
C121 C123 H12D 109.5 . .
C121 C123 H12E 109.5 . .
H12D C123 H12E 109.5 . .
C121 C123 H12F 109.5 . .
H12D C123 H12F 109.5 . .
H12E C123 H12F 109.5 . .
N21 C211 C213 108.4(2) . .
N21 C211 C212 110.8(2) . .
C213 C211 C212 111.3(3) . .
N21 C211 H211 108.8 . .
C213 C211 H211 108.8 . .
C212 C211 H211 108.8 . .
C211 C212 H21A 109.5 . .
C211 C212 H21B 109.5 . .
H21A C212 H21B 109.5 . .
C211 C212 H21C 109.5 . .
H21A C212 H21C 109.5 . .
H21B C212 H21C 109.5 . .
C211 C213 H21D 109.5 . .
C211 C213 H21E 109.5 . .
H21D C213 H21E 109.5 . .
C211 C213 H21F 109.5 . .
H21D C213 H21F 109.5 . .
H21E C213 H21F 109.5 . .
N22 C221 C223 113.0(2) . .
N22 C221 C222 114.4(2) . .
C223 C221 C222 112.4(2) . .
N22 C221 H221 105.3 . .
C223 C221 H221 105.3 . .
C222 C221 H221 105.3 . .
C221 C222 H22A 109.5 . .
C221 C222 H22B 109.5 . .
H22A C222 H22B 109.5 . .
C221 C222 H22C 109.5 . .
H22A C222 H22C 109.5 . .
H22B C222 H22C 109.5 . .
C221 C223 H22D 109.5 . .
C221 C223 H22E 109.5 . .
H22D C223 H22E 109.5 . .
C221 C223 H22F 109.5 . .
H22D C223 H22F 109.5 . .
H22E C223 H22F 109.5 . .

loop_
_geom_bond_atom_site_label_1
_geom_bond_atom_site_label_2
_geom_bond_distance
_geom_bond_site_symmetry_2
Sn1 N22 2.1825(19) .
Sn1 N11 2.209(2) .
Sn1 N12 2.2421(19) .
Sn1 N21 2.265(2) .
Sn1 Se1 2.5796(3) .
Sn1 Se1 2.5982(3) 2
Sn1 C21 2.657(2) .
Sn1 C11 2.667(2) .
N1 C11 1.386(3) .
N1 C2 1.451(4) .
N1 C1 1.455(4) .
N2 C21 1.386(3) .
N2 C3 1.441(4) .
N2 C4 1.450(4) .
N11 C11 1.333(3) .
N11 C111 1.470(3) .
N12 C11 1.337(3) .
N12 C121 1.474(3) .
N21 C21 1.322(3) .
N21 C211 1.466(3) .
N22 C21 1.349(3) .
N22 C221 1.473(3) .
C1 H1A 0.9800 .
C1 H1B 0.9800 .
C1 H1C 0.9800 .
C2 H2A 0.9800 .
C2 H2B 0.9800 .
C2 H2C 0.9800 .
C3 H3A 0.9800 .
C3 H3B 0.9800 .
C3 H3C 0.9800 .
C4 H4A 0.9800 .
C4 H4B 0.9800 .
C4 H4C 0.9800 .
C111 C113 1.523(4) .
C111 C112 1.530(4) .
C111 H111 1.0000 .
C112 H11A 0.9800 .
C112 H11B 0.9800 .
C112 H11C 0.9800 .
C113 H11D 0.9800 .
C113 H11E 0.9800 .
C113 H11F 0.9800 .
C121 C122 1.522(4) .
C121 C123 1.535(4) .
C121 H121 1.0000 .
C122 H12A 0.9800 .
C122 H12B 0.9800 .
C122 H12C 0.9800 .
C123 H12D 0.9800 .
C123 H12E 0.9800 .
C123 H12F 0.9800 .
C211 C213 1.522(4) .
C211 C212 1.523(4) .
C211 H211 1.0000 .
C212 H21A 0.9800 .
C212 H21B 0.9800 .
C212 H21C 0.9800 .
C213 H21D 0.9800 .
C213 H21E 0.9800 .
C213 H21F 0.9800 .
C221 C223 1.522(4) .
C221 C222 1.534(4) .
C221 H221 1.0000 .
C222 H22A 0.9800 .
C222 H22B 0.9800 .
C222 H22C 0.9800 .
C223 H22D 0.9800 .
C223 H22E 0.9800 .
C223 H22F 0.9800 .

loop_
_geom_torsion_atom_site_label_1
_geom_torsion_atom_site_label_2
_geom_torsion_atom_site_label_3
_geom_torsion_atom_site_label_4
_geom_torsion
C111 N11 C11 N12 162.3(2)
Sn1 N11 C11 N12 5.2(2)
C111 N11 C11 N1 -17.1(4)
Sn1 N11 C11 N1 -174.2(2)
C111 N11 C11 Sn1 157.1(3)
C121 N12 C11 N11 164.2(2)
Sn1 N12 C11 N11 -5.1(2)
C121 N12 C11 N1 -16.4(4)
Sn1 N12 C11 N1 174.3(2)
C121 N12 C11 Sn1 169.3(3)
C2 N1 C11 N11 139.5(3)
C1 N1 C11 N11 -53.8(4)
C2 N1 C11 N12 -39.8(4)
C1 N1 C11 N12 126.9(3)
C211 N21 C21 N22 -159.0(2)
Sn1 N21 C21 N22 3.0(2)
C211 N21 C21 N2 20.8(4)
Sn1 N21 C21 N2 -177.2(2)
C211 N21 C21 Sn1 -161.9(3)
C221 N22 C21 N21 -142.0(2)
Sn1 N22 C21 N21 -3.1(2)
C221 N22 C21 N2 38.2(4)
Sn1 N22 C21 N2 177.1(2)
C221 N22 C21 Sn1 -139.0(3)
C3 N2 C21 N21 -137.7(3)
C4 N2 C21 N21 50.2(4)
C3 N2 C21 N22 42.1(4)
C4 N2 C21 N22 -130.0(3)
C11 N11 C111 C113 -106.5(3)
Sn1 N11 C111 C113 39.0(3)
C11 N11 C111 C112 131.0(3)
Sn1 N11 C111 C112 -83.4(3)
C11 N12 C121 C122 -175.9(2)
Sn1 N12 C121 C122 -13.5(4)
C11 N12 C121 C123 -53.6(3)
Sn1 N12 C121 C123 108.8(3)
C21 N21 C211 C213 -133.5(3)
Sn1 N21 C211 C213 76.5(3)
C21 N21 C211 C212 104.2(3)
Sn1 N21 C211 C212 -45.9(4)
C21 N22 C221 C223 -109.3(3)
Sn1 N22 C221 C223 123.6(2)
C21 N22 C221 C222 21.1(4)
Sn1 N22 C221 C222 -106.0(2)
